data_7158126
loop_
_publ_author_name
'Banik, Swarnayu'
'Sahoo, Tanmoy'
'Sridhar, B.'
'Subba Reddy, B. V.'

_publ_section_title
;
 Enantioselective fluorination of 3-indolinone-2-carboxylates with NFSI
 catalyzed by chiral bisoxazolines.
;
_journal_issue 27
_journal_name_full 'Organic &amp; biomolecular chemistry'
_journal_page_first 6085
_journal_page_last 6091
_journal_paper_doi 10.1039/d1ob00144b
_journal_volume 19
_journal_year 2021
_chemical_absolute_configuration syn
_chemical_formula_moiety 'C13 H12 F N O4'
_chemical_formula_sum 'C13 H12 F N O4'
_chemical_formula_weight 265.24
_space_group_crystal_system orthorhombic
_space_group_IT_number 19
_space_group_name_Hall 'P 2ac 2ab'
_space_group_name_H-M_alt 'P 21 21 21'
_atom_sites_solution_hydrogens geom
_audit_creation_method SHELXL-2018/3
_audit_update_record
;
2020-12-03 deposited with the CCDC.	2021-06-10 downloaded from the CCDC.
;
_cell_angle_alpha 90
_cell_angle_beta 90
_cell_angle_gamma 90
_cell_formula_units_Z 4
_cell_length_a 7.7100(7)
_cell_length_b 9.8223(10)
_cell_length_c 16.1672(13)
_cell_measurement_reflns_used 5940
_cell_measurement_temperature 294(2)
_cell_measurement_theta_max 30.29
_cell_measurement_theta_min 2.48
_cell_volume 1224.34(19)
_computing_cell_refinement '<i>SAINT</i> (Bruker, 2016)'
_computing_data_collection '<i>APEX3</i> (Bruker, 2016)'
_computing_data_reduction 'Bruker SAINT'
_computing_molecular_graphics 'Bruker SHELXTL'
_computing_publication_material 'Bruker SHELXTL'
_computing_structure_refinement '<i>SHELXL2014</i> (Sheldrick, 2015b)'
_computing_structure_solution '<i>SHELXT</i> (Sheldrick, 2015a)'
_diffrn_ambient_temperature 294(2)
_diffrn_measured_fraction_theta_full 0.997
_diffrn_measured_fraction_theta_max 0.992
_diffrn_measurement_device_type 'Bruker D8 QUEST PHOTON-100'
_diffrn_measurement_method '\w and \f'
_diffrn_radiation_type MoK\a
_diffrn_radiation_wavelength 0.71073
_diffrn_reflns_av_R_equivalents 0.0475
_diffrn_reflns_av_unetI/netI 0.0565
_diffrn_reflns_Laue_measured_fraction_full 0.997
_diffrn_reflns_Laue_measured_fraction_max 0.992
_diffrn_reflns_limit_h_max 9
_diffrn_reflns_limit_h_min -10
_diffrn_reflns_limit_k_max 14
_diffrn_reflns_limit_k_min -13
_diffrn_reflns_limit_l_max 22
_diffrn_reflns_limit_l_min -23
_diffrn_reflns_number 11447
_diffrn_reflns_point_group_measured_fraction_full 0.996
_diffrn_reflns_point_group_measured_fraction_max 0.991
_diffrn_reflns_theta_full 25.242
_diffrn_reflns_theta_max 30.531
_diffrn_reflns_theta_min 2.426
_exptl_absorpt_coefficient_mu 0.117
_exptl_absorpt_correction_T_max 0.7461
_exptl_absorpt_correction_T_min 0.4612
_exptl_absorpt_correction_type multi-scan
_exptl_absorpt_process_details 'SADABS, Bruker, 2016'
_exptl_crystal_colour colorless
_exptl_crystal_density_diffrn 1.439
_exptl_crystal_description block
_exptl_crystal_F_000 552
_exptl_crystal_size_max 0.260
_exptl_crystal_size_mid 0.180
_exptl_crystal_size_min 0.160
_refine_diff_density_max 0.268
_refine_diff_density_min -0.226
_refine_diff_density_rms 0.057
_refine_ls_abs_structure_details
;
 Flack x determined using 871 quotients [(I+)-(I-)]/[(I+)+(I-)]
 (Parsons, Flack and Wagner, Acta Cryst. B69 (2013) 249-259).
;
_refine_ls_abs_structure_Flack 0.0(5)
_refine_ls_extinction_coef 0.048(7)
_refine_ls_extinction_expression Fc^*^=kFc[1+0.001xFc^2^\l^3^/sin(2\q)]^-1/4^
_refine_ls_extinction_method 'SHELXL-2018/3 (Sheldrick 2018)'
_refine_ls_goodness_of_fit_ref 1.048
_refine_ls_hydrogen_treatment constr
_refine_ls_matrix_type full
_refine_ls_number_parameters 176
_refine_ls_number_reflns 3688
_refine_ls_number_restraints 0
_refine_ls_restrained_S_all 1.048
_refine_ls_R_factor_all 0.0789
_refine_ls_R_factor_gt 0.0473
_refine_ls_shift/su_max 0.008
_refine_ls_shift/su_mean 0.000
_refine_ls_structure_factor_coef Fsqd
_refine_ls_weighting_details 'w=1/[\s^2^(Fo^2^)+(0.0598P)^2^+0.1181P] where P=(Fo^2^+2Fc^2^)/3'
_refine_ls_weighting_scheme calc
_refine_ls_wR_factor_gt 0.1133
_refine_ls_wR_factor_ref 0.1287
_reflns_Friedel_coverage 0.741
_reflns_Friedel_fraction_full 0.996
_reflns_Friedel_fraction_max 0.989
_reflns_number_gt 2579
_reflns_number_total 3688
_reflns_threshold_expression 'I > 2\s(I)'
_cod_data_source_file d1ob00144b2.cif
_cod_data_source_block KA1004_0m
_cod_depositor_comments 'Adding full bibliography for 7158126.cif.'
_cod_database_code 7158126
_shelx_shelxl_version_number 2018/3
_shelx_space_group_comment
;
The symmetry employed for this shelxl refinement is uniquely defined
by the following loop, which should always be used as a source of
symmetry information in preference to the above space-group names.
They are only intended as comments.
;
_shelx_estimated_absorpt_t_min 0.970
_shelx_estimated_absorpt_t_max 0.982

loop_
_space_group_symop_operation_xyz
'x, y, z'
'x+1/2, -y+1/2, -z'
'-x, y+1/2, -z+1/2'
'-x+1/2, -y, z+1/2'

loop_
_atom_site_label
_atom_site_type_symbol
_atom_site_fract_x
_atom_site_fract_y
_atom_site_fract_z
_atom_site_U_iso_or_equiv
_atom_site_adp_type
_atom_site_occupancy
_atom_site_site_symmetry_order
_atom_site_calc_flag
_atom_site_refinement_flags_posn
_atom_site_refinement_flags_adp
_atom_site_refinement_flags_occupancy
_atom_site_disorder_assembly
_atom_site_disorder_group
C1 C 0.6217(3) 0.4320(2) 0.47905(14) 0.0324(5) Uani 1 1 d . . . . .
C2 C 0.5848(4) 0.4542(3) 0.56220(16) 0.0410(6) Uani 1 1 d . . . . .
H2 H 0.543802 0.384484 0.595890 0.049 Uiso 1 1 calc R U . . .
C3 C 0.6115(4) 0.5844(3) 0.59282(16) 0.0446(7) Uani 1 1 d . . . . .
H3 H 0.588556 0.600166 0.648481 0.054 Uiso 1 1 calc R U . . .
C4 C 0.6704(3) 0.6927(3) 0.54530(16) 0.0403(6) Uani 1 1 d . . . . .
C5 C 0.7057(4) 0.6690(3) 0.46304(16) 0.0390(6) Uani 1 1 d . . . . .
H5 H 0.745612 0.739221 0.429446 0.047 Uiso 1 1 calc R U . . .
C6 C 0.6813(3) 0.5393(3) 0.43062(14) 0.0338(5) Uani 1 1 d . . . . .
C7 C 0.7137(4) 0.4896(3) 0.34719(15) 0.0391(6) Uani 1 1 d . . . . .
C8 C 0.6487(3) 0.3393(3) 0.34614(15) 0.0349(5) Uani 1 1 d . . . . .
C9 C 0.6966(5) 0.8315(3) 0.5835(2) 0.0574(8) Uani 1 1 d . . . . .
H9A H 0.640875 0.899156 0.549849 0.086 Uiso 1 1 calc R U . . .
H9B H 0.818417 0.850898 0.586919 0.086 Uiso 1 1 calc R U . . .
H9C H 0.647106 0.832749 0.637973 0.086 Uiso 1 1 calc R U . . .
C10 C 0.4931(4) 0.3277(3) 0.28741(15) 0.0389(6) Uani 1 1 d . . . . .
C11 C 0.1949(4) 0.3769(4) 0.2767(2) 0.0551(8) Uani 1 1 d . . . . .
H11A H 0.199964 0.448535 0.236432 0.083 Uiso 1 1 calc R U . . .
H11B H 0.098457 0.392098 0.313136 0.083 Uiso 1 1 calc R U . . .
H11C H 0.180719 0.291034 0.249156 0.083 Uiso 1 1 calc R U . . .
C12 C 0.5548(4) 0.1856(3) 0.46202(17) 0.0412(6) Uani 1 1 d . . . . .
C13 C 0.5464(5) 0.0691(3) 0.4020(2) 0.0582(8) Uani 1 1 d . . . . .
H13A H 0.473353 0.093511 0.356266 0.087 Uiso 1 1 calc R U . . .
H13B H 0.499474 -0.009520 0.429266 0.087 Uiso 1 1 calc R U . . .
H13C H 0.660877 0.048962 0.382198 0.087 Uiso 1 1 calc R U . . .
F1 F 0.7797(2) 0.25847(18) 0.31582(10) 0.0463(4) Uani 1 1 d . . . . .
O1 O 0.7807(3) 0.5414(2) 0.28822(12) 0.0599(6) Uani 1 1 d . . . . .
O2 O 0.3540(2) 0.3753(2) 0.32419(12) 0.0504(5) Uani 1 1 d . . . . .
O3 O 0.5037(3) 0.2883(3) 0.21855(12) 0.0712(8) Uani 1 1 d . . . . .
O4 O 0.5202(4) 0.1717(2) 0.53428(13) 0.0605(6) Uani 1 1 d . . . . .
N1 N 0.6095(3) 0.3106(2) 0.43193(12) 0.0338(5) Uani 1 1 d . . . . .

loop_
_atom_site_aniso_label
_atom_site_aniso_U_11
_atom_site_aniso_U_22
_atom_site_aniso_U_33
_atom_site_aniso_U_23
_atom_site_aniso_U_13
_atom_site_aniso_U_12
C1 0.0295(11) 0.0360(13) 0.0318(11) -0.0013(10) -0.0008(9) 0.0012(10)
C2 0.0478(14) 0.0436(15) 0.0316(11) 0.0003(11) 0.0039(12) -0.0009(12)
C3 0.0490(16) 0.0533(17) 0.0315(11) -0.0086(12) 0.0005(12) 0.0046(14)
C4 0.0400(13) 0.0393(14) 0.0416(13) -0.0072(11) -0.0095(11) 0.0070(11)
C5 0.0416(13) 0.0354(13) 0.0400(12) 0.0007(11) -0.0033(11) -0.0006(11)
C6 0.0342(11) 0.0370(12) 0.0301(11) -0.0001(10) -0.0007(10) -0.0005(10)
C7 0.0419(13) 0.0429(14) 0.0326(11) 0.0018(11) 0.0036(11) 0.0005(12)
C8 0.0328(11) 0.0395(13) 0.0324(11) -0.0048(10) 0.0034(10) 0.0030(10)
C9 0.0651(19) 0.0452(17) 0.0618(18) -0.0173(15) -0.0179(17) 0.0093(16)
C10 0.0392(12) 0.0441(14) 0.0333(11) -0.0049(11) 0.0003(11) 0.0012(12)
C11 0.0392(15) 0.069(2) 0.0568(17) -0.0080(15) -0.0110(14) 0.0054(15)
C12 0.0392(13) 0.0400(14) 0.0443(13) 0.0019(12) -0.0018(11) -0.0017(11)
C13 0.066(2) 0.0419(16) 0.0662(19) -0.0086(15) 0.0048(17) -0.0093(15)
F1 0.0389(8) 0.0522(9) 0.0478(8) -0.0115(7) 0.0054(7) 0.0091(7)
O1 0.0807(16) 0.0567(13) 0.0423(10) 0.0031(9) 0.0192(11) -0.0124(12)
O2 0.0380(10) 0.0682(14) 0.0451(10) -0.0177(10) -0.0048(9) 0.0102(9)
O3 0.0544(13) 0.120(2) 0.0387(11) -0.0268(12) -0.0024(11) 0.0097(15)
O4 0.0836(16) 0.0506(12) 0.0474(11) 0.0087(10) 0.0088(11) -0.0118(12)
N1 0.0367(10) 0.0351(11) 0.0298(9) -0.0007(8) -0.0012(8) -0.0020(9)

loop_
_atom_type_symbol
_atom_type_description
_atom_type_scat_dispersion_real
_atom_type_scat_dispersion_imag
_atom_type_scat_source
C C 0.0033 0.0016 'International Tables Vol C Tables 4.2.6.8 and 6.1.1.4'
H H 0.0000 0.0000 'International Tables Vol C Tables 4.2.6.8 and 6.1.1.4'
N N 0.0061 0.0033 'International Tables Vol C Tables 4.2.6.8 and 6.1.1.4'
O O 0.0106 0.0060 'International Tables Vol C Tables 4.2.6.8 and 6.1.1.4'
F F 0.0171 0.0103 'International Tables Vol C Tables 4.2.6.8 and 6.1.1.4'

loop_
_geom_angle_atom_site_label_1
_geom_angle_atom_site_label_2
_geom_angle_atom_site_label_3
_geom_angle
_geom_angle_site_symmetry_1
_geom_angle_site_symmetry_3
_geom_angle_publ_flag
C6 C1 C2 119.5(2) . . ?
C6 C1 N1 110.9(2) . . ?
C2 C1 N1 129.6(2) . . ?
C3 C2 C1 117.3(3) . . ?
C3 C2 H2 121.4 . . ?
C1 C2 H2 121.4 . . ?
C2 C3 C4 123.9(2) . . ?
C2 C3 H3 118.1 . . ?
C4 C3 H3 118.1 . . ?
C5 C4 C3 118.0(3) . . ?
C5 C4 C9 121.4(3) . . ?
C3 C4 C9 120.6(3) . . ?
C4 C5 C6 119.5(3) . . ?
C4 C5 H5 120.3 . . ?
C6 C5 H5 120.3 . . ?
C5 C6 C1 121.8(2) . . ?
C5 C6 C7 129.3(2) . . ?
C1 C6 C7 108.9(2) . . ?
O1 C7 C6 132.0(3) . . ?
O1 C7 C8 122.2(2) . . ?
C6 C7 C8 105.8(2) . . ?
F1 C8 N1 112.5(2) . . ?
F1 C8 C10 108.12(19) . . ?
N1 C8 C10 114.6(2) . . ?
F1 C8 C7 108.3(2) . . ?
N1 C8 C7 103.95(19) . . ?
C10 C8 C7 109.2(2) . . ?
C4 C9 H9A 109.5 . . ?
C4 C9 H9B 109.5 . . ?
H9A C9 H9B 109.5 . . ?
C4 C9 H9C 109.5 . . ?
H9A C9 H9C 109.5 . . ?
H9B C9 H9C 109.5 . . ?
O3 C10 O2 126.9(3) . . ?
O3 C10 C8 123.6(2) . . ?
O2 C10 C8 109.39(19) . . ?
O2 C11 H11A 109.5 . . ?
O2 C11 H11B 109.5 . . ?
H11A C11 H11B 109.5 . . ?
O2 C11 H11C 109.5 . . ?
H11A C11 H11C 109.5 . . ?
H11B C11 H11C 109.5 . . ?
O4 C12 N1 120.5(3) . . ?
O4 C12 C13 122.0(3) . . ?
N1 C12 C13 117.5(2) . . ?
C12 C13 H13A 109.5 . . ?
C12 C13 H13B 109.5 . . ?
H13A C13 H13B 109.5 . . ?
C12 C13 H13C 109.5 . . ?
H13A C13 H13C 109.5 . . ?
H13B C13 H13C 109.5 . . ?
C10 O2 C11 117.1(2) . . ?
C12 N1 C1 125.2(2) . . ?
C12 N1 C8 124.9(2) . . ?
C1 N1 C8 109.7(2) . . ?

loop_
_geom_bond_atom_site_label_1
_geom_bond_atom_site_label_2
_geom_bond_distance
_geom_bond_site_symmetry_2
_geom_bond_publ_flag
C1 C6 1.391(4) . ?
C1 C2 1.391(3) . ?
C1 N1 1.418(3) . ?
C2 C3 1.387(4) . ?
C2 H2 0.9300 . ?
C3 C4 1.388(4) . ?
C3 H3 0.9300 . ?
C4 C5 1.377(4) . ?
C4 C9 1.510(4) . ?
C5 C6 1.390(4) . ?
C5 H5 0.9300 . ?
C6 C7 1.456(3) . ?
C7 O1 1.198(3) . ?
C7 C8 1.559(4) . ?
C8 F1 1.375(3) . ?
C8 N1 1.447(3) . ?
C8 C10 1.534(4) . ?
C9 H9A 0.9600 . ?
C9 H9B 0.9600 . ?
C9 H9C 0.9600 . ?
C10 O3 1.182(3) . ?
C10 O2 1.312(3) . ?
C11 O2 1.447(4) . ?
C11 H11A 0.9600 . ?
C11 H11B 0.9600 . ?
C11 H11C 0.9600 . ?
C12 O4 1.206(4) . ?
C12 N1 1.386(3) . ?
C12 C13 1.501(4) . ?
C13 H13A 0.9600 . ?
C13 H13B 0.9600 . ?
C13 H13C 0.9600 . ?

loop_
_geom_torsion_atom_site_label_1
_geom_torsion_atom_site_label_2
_geom_torsion_atom_site_label_3
_geom_torsion_atom_site_label_4
_geom_torsion
_geom_torsion_site_symmetry_1
_geom_torsion_site_symmetry_2
_geom_torsion_site_symmetry_3
_geom_torsion_site_symmetry_4
_geom_torsion_publ_flag
C6 C1 C2 C3 -0.6(4) . . . . ?
N1 C1 C2 C3 178.9(2) . . . . ?
C1 C2 C3 C4 0.8(4) . . . . ?
C2 C3 C4 C5 -0.5(4) . . . . ?
C2 C3 C4 C9 -179.8(3) . . . . ?
C3 C4 C5 C6 0.1(4) . . . . ?
C9 C4 C5 C6 179.4(2) . . . . ?
C4 C5 C6 C1 0.1(4) . . . . ?
C4 C5 C6 C7 -178.2(3) . . . . ?
C2 C1 C6 C5 0.2(4) . . . . ?
N1 C1 C6 C5 -179.4(2) . . . . ?
C2 C1 C6 C7 178.8(2) . . . . ?
N1 C1 C6 C7 -0.8(3) . . . . ?
C5 C6 C7 O1 6.9(5) . . . . ?
C1 C6 C7 O1 -171.5(3) . . . . ?
C5 C6 C7 C8 -175.8(3) . . . . ?
C1 C6 C7 C8 5.7(3) . . . . ?
O1 C7 C8 F1 49.4(3) . . . . ?
C6 C7 C8 F1 -128.2(2) . . . . ?
O1 C7 C8 N1 169.2(3) . . . . ?
C6 C7 C8 N1 -8.3(3) . . . . ?
O1 C7 C8 C10 -68.1(3) . . . . ?
C6 C7 C8 C10 114.3(2) . . . . ?
F1 C8 C10 O3 -19.1(4) . . . . ?
N1 C8 C10 O3 -145.4(3) . . . . ?
C7 C8 C10 O3 98.5(3) . . . . ?
F1 C8 C10 O2 164.6(2) . . . . ?
N1 C8 C10 O2 38.3(3) . . . . ?
C7 C8 C10 O2 -77.8(3) . . . . ?
O3 C10 O2 C11 1.7(5) . . . . ?
C8 C10 O2 C11 177.9(2) . . . . ?
O4 C12 N1 C1 -3.4(4) . . . . ?
C13 C12 N1 C1 178.5(2) . . . . ?
O4 C12 N1 C8 -177.8(3) . . . . ?
C13 C12 N1 C8 4.1(4) . . . . ?
C6 C1 N1 C12 179.9(2) . . . . ?
C2 C1 N1 C12 0.4(4) . . . . ?
C6 C1 N1 C8 -5.0(3) . . . . ?
C2 C1 N1 C8 175.5(3) . . . . ?
F1 C8 N1 C12 -59.8(3) . . . . ?
C10 C8 N1 C12 64.2(3) . . . . ?
C7 C8 N1 C12 -176.7(2) . . . . ?
F1 C8 N1 C1 125.0(2) . . . . ?
C10 C8 N1 C1 -111.0(2) . . . . ?
C7 C8 N1 C1 8.1(2) . . . . ?
